data_7715740
loop_
_publ_author_name
'George, Tanner'
'Masuda, Jason D.'

_publ_section_title
;
 Contrasting a series of bidentate amido phosphine oxide, sulfide, or
 selenide ligands and complexes of dimethyl aluminum and indium.
;
_journal_issue 20
_journal_name_full 'Dalton transactions (Cambridge, England : 2003)'
_journal_page_first 8823
_journal_page_last 8834
_journal_paper_doi 10.1039/d4dt00662c
_journal_volume 53
_journal_year 2024
_chemical_formula_moiety 'C27 H32 N O P'
_chemical_formula_sum 'C27 H32 N O P'
_chemical_formula_weight 417.50
_space_group_crystal_system monoclinic
_space_group_IT_number 14
_space_group_name_Hall '-P 2yn'
_space_group_name_H-M_alt 'P 1 21/n 1'
_atom_sites_solution_hydrogens mixed
_atom_sites_solution_primary dual
_audit_creation_date 2024-01-05
_audit_creation_method
;
Olex2 1.5
(compiled 2023.08.24 svn.re1ec1418 for OlexSys, GUI svn.r6817)
;
_audit_update_record
;
2024-03-04 deposited with the CCDC.	2024-04-16 downloaded from the CCDC.
;
_cell_angle_alpha 90
_cell_angle_beta 90.1310(10)
_cell_angle_gamma 90
_cell_formula_units_Z 4
_cell_length_a 12.3073(3)
_cell_length_b 9.7254(3)
_cell_length_c 20.0034(4)
_cell_measurement_reflns_used 9894
_cell_measurement_temperature 125
_cell_measurement_theta_max 33.13
_cell_measurement_theta_min 2.33
_cell_volume 2394.27(11)
_computing_cell_refinement 'SAINT V8.40A (Bruker, 2019)'
_computing_data_collection 'APEX4 (Bruker AXS Inc., 2021)'
_computing_data_reduction 'SAINT V8.40A (Bruker, 2019)'
_computing_molecular_graphics 'Olex2 1.5 (Dolomanov et al., 2009)'
_computing_publication_material 'Olex2 1.5 (Dolomanov et al., 2009)'
_computing_structure_refinement 'SHELXL 2018/3 (Sheldrick, 2015)'
_computing_structure_solution 'SHELXT 2014/5 (Sheldrick, 2014)'
_diffrn_ambient_temperature 125
_diffrn_measured_fraction_theta_full 1.000
_diffrn_measured_fraction_theta_max 0.968
_diffrn_measurement_device_type 'Bruker D8 Venture'
_diffrn_measurement_method '\f and \w scans'
_diffrn_radiation_type MoK\a
_diffrn_radiation_wavelength 0.71073
_diffrn_reflns_av_R_equivalents 0.0627
_diffrn_reflns_av_unetI/netI 0.0510
_diffrn_reflns_Laue_measured_fraction_full 1.000
_diffrn_reflns_Laue_measured_fraction_max 0.968
_diffrn_reflns_limit_h_max 18
_diffrn_reflns_limit_h_min -18
_diffrn_reflns_limit_k_max 14
_diffrn_reflns_limit_k_min -14
_diffrn_reflns_limit_l_max 30
_diffrn_reflns_limit_l_min -30
_diffrn_reflns_number 47727
_diffrn_reflns_point_group_measured_fraction_full 1.000
_diffrn_reflns_point_group_measured_fraction_max 0.968
_diffrn_reflns_theta_full 25.242
_diffrn_reflns_theta_max 33.146
_diffrn_reflns_theta_min 1.941
_exptl_absorpt_coefficient_mu 0.132
_exptl_absorpt_correction_T_max 0.7465
_exptl_absorpt_correction_T_min 0.6789
_exptl_absorpt_correction_type multi-scan
_exptl_absorpt_process_details
;
SADABS-2016/2 (Bruker,2016/2) was used for absorption correction.
wR2(int) was 0.1077 before and 0.0592 after correction.
The Ratio of minimum to maximum transmission is 0.9094.
The \l/2 correction factor is Not present.
;
_exptl_crystal_colour colourless
_exptl_crystal_colour_primary colourless
_exptl_crystal_density_diffrn 1.158
_exptl_crystal_description Blade
_exptl_crystal_F_000 896
_exptl_crystal_size_max 0.2
_exptl_crystal_size_mid 0.08
_exptl_crystal_size_min 0.05
_refine_diff_density_max 0.371
_refine_diff_density_min -0.440
_refine_diff_density_rms 0.058
_refine_ls_extinction_method none
_refine_ls_goodness_of_fit_ref 1.029
_refine_ls_hydrogen_treatment mixed
_refine_ls_matrix_type full
_refine_ls_number_parameters 293
_refine_ls_number_reflns 8813
_refine_ls_number_restraints 0
_refine_ls_restrained_S_all 1.029
_refine_ls_R_factor_all 0.0820
_refine_ls_R_factor_gt 0.0488
_refine_ls_shift/su_max 0.001
_refine_ls_shift/su_mean 0.000
_refine_ls_structure_factor_coef Fsqd
_refine_ls_weighting_details 'w=1/[\s^2^(Fo^2^)+(0.0387P)^2^+1.1154P] where P=(Fo^2^+2Fc^2^)/3'
_refine_ls_weighting_scheme calc
_refine_ls_wR_factor_gt 0.1021
_refine_ls_wR_factor_ref 0.1190
_reflns_Friedel_coverage 0.000
_reflns_number_gt 6261
_reflns_number_total 8813
_reflns_threshold_expression 'I > 2\s(I)'
_cod_data_source_file d4dt00662c2.cif
_cod_data_source_block mo_2020_10_14_jdm_tg203_o_0m_a
_cod_depositor_comments 'Adding full bibliography for 7715739--7715750.cif.'
_cod_database_code 7715740
_shelx_shelxl_version_number 2018/3
_shelx_space_group_comment
;
The symmetry employed for this shelxl refinement is uniquely defined
by the following loop, which should always be used as a source of
symmetry information in preference to the above space-group names.
They are only intended as comments.
;
_shelx_estimated_absorpt_t_max 0.993
_shelx_estimated_absorpt_t_min 0.974
_olex2_refinement_description
;
1. Fixed Uiso
 At 1.2 times of:
  All C(H) groups
 At 1.5 times of:
  All C(H,H,H) groups
2. Others
 Sof(H3BD)=Sof(H3BE)=Sof(H3BF)=1-FVAR(1)
 Sof(H3AA)=Sof(H3AB)=Sof(H3AC)=FVAR(1)
3.a Ternary CH refined with riding coordinates:
 C10(H10), C13(H13)
3.b Aromatic/amide H refined with riding coordinates:
 C1(H1A), C6(H6), C7(H7), C8(H8), C17(H17), C18(H18), C19(H19), C20(H20),
 C21(H21), C23(H23), C24(H24), C25(H25), C26(H26), C27(H27)
3.c Idealised Me refined as rotating group:
 C3(H3AA,H3AB,H3AC), C11(H11A,H11B,H11C), C12(H12A,H12B,H12C), C14(H14A,H14B,
 H14C), C15(H15A,H15B,H15C)
;
_olex2_submission_special_instructions 'No special instructions were received'

loop_
_space_group_symop_operation_xyz
'x, y, z'
'-x+1/2, y+1/2, -z+1/2'
'-x, -y, -z'
'x-1/2, -y-1/2, z-1/2'

loop_
_atom_site_label
_atom_site_type_symbol
_atom_site_fract_x
_atom_site_fract_y
_atom_site_fract_z
_atom_site_U_iso_or_equiv
_atom_site_adp_type
_atom_site_occupancy
_atom_site_site_symmetry_order
_atom_site_calc_flag
_atom_site_refinement_flags_posn
_atom_site_refinement_flags_adp
_atom_site_refinement_flags_occupancy
_atom_site_disorder_assembly
_atom_site_disorder_group
P1 P 0.45147(3) 0.63295(3) 0.70014(2) 0.01550(7) Uani 1 1 d . . . . .
O1 O 0.42031(8) 0.55396(10) 0.76126(5) 0.0229(2) Uani 1 1 d . . . . .
N1 N 0.20264(9) 0.88524(12) 0.65674(5) 0.0171(2) Uani 1 1 d . . . . .
H1 H 0.1646(14) 0.9432(19) 0.6817(8) 0.030(5) Uiso 1 1 d . . . . .
C1 C 0.34816(10) 0.72036(13) 0.65708(6) 0.0173(2) Uani 1 1 d . . . . .
H1A H 0.334625 0.697598 0.611630 0.021 Uiso 1 1 calc R U . . .
C2 C 0.28643(10) 0.82010(13) 0.68661(6) 0.0162(2) Uani 1 1 d . . . . .
C3 C 0.30674(12) 0.86914(18) 0.75686(7) 0.0269(3) Uani 1 1 d . . . . .
H3AA H 0.346086 0.956708 0.755636 0.040 Uiso 0.58(3) 1 calc R U P A 1
H3AB H 0.350218 0.800691 0.780945 0.040 Uiso 0.58(3) 1 calc R U P A 1
H3AC H 0.237165 0.881962 0.779751 0.040 Uiso 0.58(3) 1 calc R U P A 1
H3BD H 0.277(3) 0.956(4) 0.7665(16) 0.008(10) Uiso 0.42(3) 1 d . . P A 2
H3BE H 0.249(5) 0.810(8) 0.791(3) 0.09(2) Uiso 0.42(3) 1 d . . P A 2
H3BF H 0.378(3) 0.842(4) 0.7770(16) 0.008(9) Uiso 0.42(3) 1 d . . P A 2
C4 C 0.16385(10) 0.85670(13) 0.59051(6) 0.0166(2) Uani 1 1 d . . . . .
C5 C 0.20152(10) 0.93776(14) 0.53739(6) 0.0192(2) Uani 1 1 d . . . . .
C6 C 0.15702(11) 0.91475(16) 0.47400(7) 0.0254(3) Uani 1 1 d . . . . .
H6 H 0.180045 0.969473 0.437329 0.030 Uiso 1 1 calc R U . . .
C7 C 0.07984(12) 0.81322(17) 0.46399(7) 0.0287(3) Uani 1 1 d . . . . .
H7 H 0.050451 0.798711 0.420605 0.034 Uiso 1 1 calc R U . . .
C8 C 0.04531(12) 0.73279(16) 0.51689(7) 0.0263(3) Uani 1 1 d . . . . .
H8 H -0.006603 0.662217 0.509200 0.032 Uiso 1 1 calc R U . . .
C9 C 0.08558(10) 0.75374(14) 0.58135(6) 0.0196(2) Uani 1 1 d . . . . .
C10 C 0.28425(11) 1.05048(15) 0.54953(6) 0.0224(3) Uani 1 1 d . . . . .
H10 H 0.333127 1.019415 0.586569 0.027 Uiso 1 1 calc R U . . .
C11 C 0.22827(14) 1.18242(18) 0.57239(9) 0.0375(4) Uani 1 1 d . . . . .
H11A H 0.184180 1.163236 0.612037 0.056 Uiso 1 1 calc R U . . .
H11B H 0.181439 1.216962 0.536433 0.056 Uiso 1 1 calc R U . . .
H11C H 0.283281 1.251753 0.583355 0.056 Uiso 1 1 calc R U . . .
C12 C 0.35516(14) 1.07956(18) 0.48864(8) 0.0335(3) Uani 1 1 d . . . . .
H12A H 0.389556 0.994029 0.473757 0.050 Uiso 1 1 calc R U . . .
H12B H 0.411400 1.146581 0.500598 0.050 Uiso 1 1 calc R U . . .
H12C H 0.310046 1.116742 0.452483 0.050 Uiso 1 1 calc R U . . .
C13 C 0.04078(11) 0.67358(15) 0.64009(7) 0.0233(3) Uani 1 1 d . . . . .
H13 H 0.097887 0.671924 0.675723 0.028 Uiso 1 1 calc R U . . .
C14 C -0.05854(14) 0.74889(19) 0.66831(8) 0.0366(4) Uani 1 1 d . . . . .
H14A H -0.038055 0.842931 0.680627 0.055 Uiso 1 1 calc R U . . .
H14B H -0.084966 0.700186 0.707966 0.055 Uiso 1 1 calc R U . . .
H14C H -0.116067 0.751674 0.634385 0.055 Uiso 1 1 calc R U . . .
C15 C 0.01215(14) 0.52475(16) 0.62310(8) 0.0318(3) Uani 1 1 d . . . . .
H15A H -0.048836 0.523261 0.591519 0.048 Uiso 1 1 calc R U . . .
H15B H -0.008316 0.475872 0.664020 0.048 Uiso 1 1 calc R U . . .
H15C H 0.075226 0.479655 0.602859 0.048 Uiso 1 1 calc R U . . .
C16 C 0.55740(10) 0.75361(13) 0.72266(6) 0.0165(2) Uani 1 1 d . . . . .
C17 C 0.57950(11) 0.87234(14) 0.68605(6) 0.0206(2) Uani 1 1 d . . . . .
H17 H 0.536939 0.893858 0.647778 0.025 Uiso 1 1 calc R U . . .
C18 C 0.66340(12) 0.95920(16) 0.70529(7) 0.0263(3) Uani 1 1 d . . . . .
H18 H 0.678803 1.039260 0.679800 0.032 Uiso 1 1 calc R U . . .
C19 C 0.72483(11) 0.92927(16) 0.76170(7) 0.0272(3) Uani 1 1 d . . . . .
H19 H 0.782074 0.989024 0.774861 0.033 Uiso 1 1 calc R U . . .
C20 C 0.70288(11) 0.81280(16) 0.79871(7) 0.0256(3) Uani 1 1 d . . . . .
H20 H 0.744642 0.792976 0.837531 0.031 Uiso 1 1 calc R U . . .
C21 C 0.61992(10) 0.72455(14) 0.77935(6) 0.0197(2) Uani 1 1 d . . . . .
H21 H 0.605581 0.644050 0.804745 0.024 Uiso 1 1 calc R U . . .
C22 C 0.51298(10) 0.51912(14) 0.63919(6) 0.0183(2) Uani 1 1 d . . . . .
C23 C 0.57815(13) 0.56733(16) 0.58745(7) 0.0298(3) Uani 1 1 d . . . . .
H23 H 0.590170 0.663270 0.582462 0.036 Uiso 1 1 calc R U . . .
C24 C 0.62570(15) 0.47532(18) 0.54307(8) 0.0368(4) Uani 1 1 d . . . . .
H24 H 0.670450 0.508717 0.508011 0.044 Uiso 1 1 calc R U . . .
C25 C 0.60829(13) 0.33589(17) 0.54964(8) 0.0327(3) Uani 1 1 d . . . . .
H25 H 0.640596 0.273487 0.519028 0.039 Uiso 1 1 calc R U . . .
C26 C 0.54393(13) 0.28738(16) 0.60070(8) 0.0301(3) Uani 1 1 d . . . . .
H26 H 0.531620 0.191373 0.605090 0.036 Uiso 1 1 calc R U . . .
C27 C 0.49684(11) 0.37825(15) 0.64591(7) 0.0246(3) Uani 1 1 d . . . . .
H27 H 0.453555 0.343961 0.681464 0.030 Uiso 1 1 calc R U . . .

loop_
_atom_site_aniso_label
_atom_site_aniso_U_11
_atom_site_aniso_U_22
_atom_site_aniso_U_33
_atom_site_aniso_U_23
_atom_site_aniso_U_13
_atom_site_aniso_U_12
P1 0.01491(14) 0.01515(15) 0.01645(14) 0.00127(11) -0.00012(10) -0.00061(11)
O1 0.0229(5) 0.0236(5) 0.0222(4) 0.0065(4) 0.0012(4) -0.0038(4)
N1 0.0169(5) 0.0204(6) 0.0138(4) -0.0028(4) -0.0014(4) 0.0036(4)
C1 0.0166(5) 0.0194(6) 0.0160(5) -0.0010(4) -0.0019(4) 0.0006(4)
C2 0.0154(5) 0.0178(6) 0.0156(5) 0.0003(4) -0.0001(4) -0.0020(4)
C3 0.0275(7) 0.0356(8) 0.0176(6) -0.0079(6) -0.0061(5) 0.0111(6)
C4 0.0158(5) 0.0194(6) 0.0147(5) -0.0023(4) -0.0015(4) 0.0029(4)
C5 0.0178(5) 0.0219(6) 0.0178(5) 0.0004(5) -0.0009(4) 0.0014(5)
C6 0.0247(6) 0.0352(8) 0.0162(6) 0.0032(5) -0.0007(5) -0.0035(6)
C7 0.0296(7) 0.0402(9) 0.0163(6) -0.0031(6) -0.0041(5) -0.0059(6)
C8 0.0264(7) 0.0311(8) 0.0215(6) -0.0033(5) -0.0043(5) -0.0064(6)
C9 0.0196(6) 0.0220(6) 0.0173(5) -0.0015(5) -0.0014(4) 0.0006(5)
C10 0.0218(6) 0.0247(7) 0.0206(6) 0.0016(5) -0.0011(5) -0.0018(5)
C11 0.0362(9) 0.0283(8) 0.0481(10) -0.0102(7) -0.0008(7) -0.0020(7)
C12 0.0350(8) 0.0359(9) 0.0298(8) 0.0015(6) 0.0059(6) -0.0105(7)
C13 0.0248(6) 0.0247(7) 0.0204(6) 0.0019(5) -0.0030(5) -0.0057(5)
C14 0.0397(9) 0.0343(9) 0.0358(8) -0.0003(7) 0.0143(7) -0.0057(7)
C15 0.0378(8) 0.0234(7) 0.0341(8) 0.0027(6) -0.0044(6) -0.0054(6)
C16 0.0150(5) 0.0180(6) 0.0165(5) -0.0021(4) 0.0010(4) 0.0007(4)
C17 0.0211(6) 0.0211(6) 0.0196(6) 0.0019(5) -0.0006(4) -0.0030(5)
C18 0.0250(7) 0.0244(7) 0.0293(7) 0.0006(6) 0.0025(5) -0.0076(5)
C19 0.0196(6) 0.0286(8) 0.0335(7) -0.0074(6) -0.0020(5) -0.0052(5)
C20 0.0214(6) 0.0282(7) 0.0271(7) -0.0049(5) -0.0074(5) 0.0035(5)
C21 0.0195(6) 0.0200(6) 0.0197(6) -0.0011(5) -0.0014(4) 0.0031(5)
C22 0.0175(5) 0.0182(6) 0.0193(6) -0.0011(4) -0.0036(4) 0.0021(5)
C23 0.0397(8) 0.0214(7) 0.0284(7) -0.0002(6) 0.0083(6) 0.0020(6)
C24 0.0466(10) 0.0350(9) 0.0286(8) -0.0031(7) 0.0105(7) 0.0076(8)
C25 0.0378(8) 0.0325(8) 0.0279(7) -0.0110(6) -0.0064(6) 0.0143(7)
C26 0.0346(8) 0.0190(7) 0.0366(8) -0.0068(6) -0.0099(6) 0.0051(6)
C27 0.0241(6) 0.0192(7) 0.0305(7) -0.0017(5) -0.0038(5) -0.0008(5)

loop_
_atom_type_symbol
_atom_type_description
_atom_type_scat_dispersion_real
_atom_type_scat_dispersion_imag
_atom_type_scat_source
C C 0.0033 0.0016 'International Tables Vol C Tables 4.2.6.8 and 6.1.1.4'
H H 0.0000 0.0000 'International Tables Vol C Tables 4.2.6.8 and 6.1.1.4'
N N 0.0061 0.0033 'International Tables Vol C Tables 4.2.6.8 and 6.1.1.4'
O O 0.0106 0.0060 'International Tables Vol C Tables 4.2.6.8 and 6.1.1.4'
P P 0.1023 0.0942 'International Tables Vol C Tables 4.2.6.8 and 6.1.1.4'

loop_
_geom_angle_atom_site_label_1
_geom_angle_atom_site_label_2
_geom_angle_atom_site_label_3
_geom_angle
_geom_angle_site_symmetry_1
_geom_angle_site_symmetry_3
_geom_angle_publ_flag
O1 P1 C1 117.63(6) . . ?
O1 P1 C16 108.39(6) . . ?
O1 P1 C22 110.15(6) . . ?
C1 P1 C16 109.20(6) . . ?
C1 P1 C22 105.60(6) . . ?
C16 P1 C22 105.16(6) . . ?
C2 N1 H1 116.9(11) . . ?
C2 N1 C4 124.81(11) . . ?
C4 N1 H1 117.9(11) . . ?
P1 C1 H1A 118.8 . . ?
C2 C1 P1 122.32(9) . . ?
C2 C1 H1A 118.8 . . ?
N1 C2 C1 124.54(11) . . ?
N1 C2 C3 112.97(11) . . ?
C1 C2 C3 122.49(11) . . ?
C2 C3 H3AA 109.5 . . ?
C2 C3 H3AB 109.5 . . ?
C2 C3 H3AC 109.5 . . ?
C2 C3 H3BD 114.3(19) . . ?
C2 C3 H3BE 107(3) . . ?
C2 C3 H3BF 115.9(19) . . ?
H3AA C3 H3AB 109.5 . . ?
H3AA C3 H3AC 109.5 . . ?
H3AB C3 H3AC 109.5 . . ?
H3BD C3 H3BE 95(4) . . ?
H3BD C3 H3BF 120(3) . . ?
H3BE C3 H3BF 100(4) . . ?
C5 C4 N1 118.75(11) . . ?
C9 C4 N1 119.11(11) . . ?
C9 C4 C5 122.06(11) . . ?
C4 C5 C10 120.55(11) . . ?
C6 C5 C4 117.88(12) . . ?
C6 C5 C10 121.52(12) . . ?
C5 C6 H6 119.6 . . ?
C7 C6 C5 120.83(13) . . ?
C7 C6 H6 119.6 . . ?
C6 C7 H7 119.8 . . ?
C8 C7 C6 120.30(12) . . ?
C8 C7 H7 119.8 . . ?
C7 C8 H8 119.5 . . ?
C7 C8 C9 121.01(13) . . ?
C9 C8 H8 119.5 . . ?
C4 C9 C13 121.17(11) . . ?
C8 C9 C4 117.89(12) . . ?
C8 C9 C13 120.83(12) . . ?
C5 C10 H10 107.6 . . ?
C5 C10 C11 110.64(12) . . ?
C5 C10 C12 113.04(11) . . ?
C11 C10 H10 107.6 . . ?
C12 C10 H10 107.6 . . ?
C12 C10 C11 110.02(13) . . ?
C10 C11 H11A 109.5 . . ?
C10 C11 H11B 109.5 . . ?
C10 C11 H11C 109.5 . . ?
H11A C11 H11B 109.5 . . ?
H11A C11 H11C 109.5 . . ?
H11B C11 H11C 109.5 . . ?
C10 C12 H12A 109.5 . . ?
C10 C12 H12B 109.5 . . ?
C10 C12 H12C 109.5 . . ?
H12A C12 H12B 109.5 . . ?
H12A C12 H12C 109.5 . . ?
H12B C12 H12C 109.5 . . ?
C9 C13 H13 107.7 . . ?
C9 C13 C14 109.36(12) . . ?
C9 C13 C15 113.53(12) . . ?
C14 C13 H13 107.7 . . ?
C15 C13 H13 107.7 . . ?
C15 C13 C14 110.53(13) . . ?
C13 C14 H14A 109.5 . . ?
C13 C14 H14B 109.5 . . ?
C13 C14 H14C 109.5 . . ?
H14A C14 H14B 109.5 . . ?
H14A C14 H14C 109.5 . . ?
H14B C14 H14C 109.5 . . ?
C13 C15 H15A 109.5 . . ?
C13 C15 H15B 109.5 . . ?
C13 C15 H15C 109.5 . . ?
H15A C15 H15B 109.5 . . ?
H15A C15 H15C 109.5 . . ?
H15B C15 H15C 109.5 . . ?
C17 C16 P1 123.18(9) . . ?
C17 C16 C21 119.06(12) . . ?
C21 C16 P1 117.75(10) . . ?
C16 C17 H17 119.9 . . ?
C18 C17 C16 120.29(12) . . ?
C18 C17 H17 119.9 . . ?
C17 C18 H18 120.0 . . ?
C19 C18 C17 120.09(14) . . ?
C19 C18 H18 120.0 . . ?
C18 C19 H19 120.0 . . ?
C20 C19 C18 120.09(13) . . ?
C20 C19 H19 120.0 . . ?
C19 C20 H20 119.9 . . ?
C19 C20 C21 120.16(13) . . ?
C21 C20 H20 119.9 . . ?
C16 C21 H21 119.9 . . ?
C20 C21 C16 120.30(13) . . ?
C20 C21 H21 119.9 . . ?
C23 C22 P1 122.43(11) . . ?
C27 C22 P1 118.45(10) . . ?
C27 C22 C23 119.09(13) . . ?
C22 C23 H23 119.9 . . ?
C24 C23 C22 120.13(15) . . ?
C24 C23 H23 119.9 . . ?
C23 C24 H24 119.8 . . ?
C25 C24 C23 120.41(16) . . ?
C25 C24 H24 119.8 . . ?
C24 C25 H25 120.1 . . ?
C26 C25 C24 119.81(14) . . ?
C26 C25 H25 120.1 . . ?
C25 C26 H26 119.8 . . ?
C25 C26 C27 120.36(15) . . ?
C27 C26 H26 119.8 . . ?
C22 C27 C26 120.19(14) . . ?
C22 C27 H27 119.9 . . ?
C26 C27 H27 119.9 . . ?

loop_
_geom_bond_atom_site_label_1
_geom_bond_atom_site_label_2
_geom_bond_distance
_geom_bond_site_symmetry_2
_geom_bond_publ_flag
P1 O1 1.4949(10) . ?
P1 C1 1.7539(12) . ?
P1 C16 1.8102(13) . ?
P1 C22 1.8136(13) . ?
N1 H1 0.887(18) . ?
N1 C2 1.3487(15) . ?
N1 C4 1.4343(15) . ?
C1 H1A 0.9500 . ?
C1 C2 1.3672(18) . ?
C2 C3 1.5043(17) . ?
C3 H3AA 0.9800 . ?
C3 H3AB 0.9800 . ?
C3 H3AC 0.9800 . ?
C3 H3BD 0.94(4) . ?
C3 H3BE 1.14(7) . ?
C3 H3BF 1.00(3) . ?
C4 C5 1.4028(18) . ?
C4 C9 1.4012(18) . ?
C5 C6 1.3981(17) . ?
C5 C10 1.5154(19) . ?
C6 H6 0.9500 . ?
C6 C7 1.384(2) . ?
C7 H7 0.9500 . ?
C7 C8 1.383(2) . ?
C8 H8 0.9500 . ?
C8 C9 1.3954(18) . ?
C9 C13 1.5150(19) . ?
C10 H10 1.0000 . ?
C10 C11 1.527(2) . ?
C10 C12 1.526(2) . ?
C11 H11A 0.9800 . ?
C11 H11B 0.9800 . ?
C11 H11C 0.9800 . ?
C12 H12A 0.9800 . ?
C12 H12B 0.9800 . ?
C12 H12C 0.9800 . ?
C13 H13 1.0000 . ?
C13 C14 1.534(2) . ?
C13 C15 1.528(2) . ?
C14 H14A 0.9800 . ?
C14 H14B 0.9800 . ?
C14 H14C 0.9800 . ?
C15 H15A 0.9800 . ?
C15 H15B 0.9800 . ?
C15 H15C 0.9800 . ?
C16 C17 1.3944(18) . ?
C16 C21 1.3979(17) . ?
C17 H17 0.9500 . ?
C17 C18 1.3879(19) . ?
C18 H18 0.9500 . ?
C18 C19 1.388(2) . ?
C19 H19 0.9500 . ?
C19 C20 1.380(2) . ?
C20 H20 0.9500 . ?
C20 C21 1.3882(19) . ?
C21 H21 0.9500 . ?
C22 C23 1.3922(19) . ?
C22 C27 1.3909(19) . ?
C23 H23 0.9500 . ?
C23 C24 1.391(2) . ?
C24 H24 0.9500 . ?
C24 C25 1.379(2) . ?
C25 H25 0.9500 . ?
C25 C26 1.377(2) . ?
C26 H26 0.9500 . ?
C26 C27 1.392(2) . ?
C27 H27 0.9500 . ?

loop_
_geom_hbond_atom_site_label_D
_geom_hbond_atom_site_label_H
_geom_hbond_atom_site_label_A
_geom_hbond_distance_DH
_geom_hbond_distance_HA
_geom_hbond_distance_DA
_geom_hbond_angle_DHA
_geom_hbond_site_symmetry_A
_geom_hbond_publ_flag
N1 H1 O1 0.887(18) 1.887(18) 2.7719(14) 175.3(17) 2_556 yes

loop_
_geom_torsion_atom_site_label_1
_geom_torsion_atom_site_label_2
_geom_torsion_atom_site_label_3
_geom_torsion_atom_site_label_4
_geom_torsion
_geom_torsion_site_symmetry_1
_geom_torsion_site_symmetry_2
_geom_torsion_site_symmetry_3
_geom_torsion_site_symmetry_4
_geom_torsion_publ_flag
P1 C1 C2 N1 -176.49(10) . . . . ?
P1 C1 C2 C3 4.00(19) . . . . ?
P1 C16 C17 C18 -178.68(11) . . . . ?
P1 C16 C21 C20 179.47(10) . . . . ?
P1 C22 C23 C24 178.31(12) . . . . ?
P1 C22 C27 C26 -179.11(10) . . . . ?
O1 P1 C1 C2 59.45(13) . . . . ?
O1 P1 C16 C17 -157.39(11) . . . . ?
O1 P1 C16 C21 23.06(12) . . . . ?
O1 P1 C22 C23 -160.25(11) . . . . ?
O1 P1 C22 C27 17.71(12) . . . . ?
N1 C4 C5 C6 -175.57(12) . . . . ?
N1 C4 C5 C10 1.85(18) . . . . ?
N1 C4 C9 C8 176.87(12) . . . . ?
N1 C4 C9 C13 0.61(18) . . . . ?
C1 P1 C16 C17 -28.10(13) . . . . ?
C1 P1 C16 C21 152.36(10) . . . . ?
C1 P1 C22 C23 71.78(12) . . . . ?
C1 P1 C22 C27 -110.26(11) . . . . ?
C2 N1 C4 C5 -95.68(16) . . . . ?
C2 N1 C4 C9 87.55(16) . . . . ?
C4 N1 C2 C1 2.0(2) . . . . ?
C4 N1 C2 C3 -178.43(12) . . . . ?
C4 C5 C6 C7 -1.3(2) . . . . ?
C4 C5 C10 C11 -84.03(16) . . . . ?
C4 C5 C10 C12 152.07(13) . . . . ?
C4 C9 C13 C14 89.10(15) . . . . ?
C4 C9 C13 C15 -146.96(13) . . . . ?
C5 C4 C9 C8 0.2(2) . . . . ?
C5 C4 C9 C13 -176.05(12) . . . . ?
C5 C6 C7 C8 0.1(2) . . . . ?
C6 C5 C10 C11 93.29(16) . . . . ?
C6 C5 C10 C12 -30.61(19) . . . . ?
C6 C7 C8 C9 1.3(2) . . . . ?
C7 C8 C9 C4 -1.4(2) . . . . ?
C7 C8 C9 C13 174.86(14) . . . . ?
C8 C9 C13 C14 -87.05(16) . . . . ?
C8 C9 C13 C15 36.89(19) . . . . ?
C9 C4 C5 C6 1.10(19) . . . . ?
C9 C4 C5 C10 178.51(12) . . . . ?
C10 C5 C6 C7 -178.65(14) . . . . ?
C16 P1 C1 C2 -64.57(12) . . . . ?
C16 P1 C22 C23 -43.66(13) . . . . ?
C16 P1 C22 C27 134.30(10) . . . . ?
C16 C17 C18 C19 -0.9(2) . . . . ?
C17 C16 C21 C20 -0.09(19) . . . . ?
C17 C18 C19 C20 0.2(2) . . . . ?
C18 C19 C20 C21 0.6(2) . . . . ?
C19 C20 C21 C16 -0.6(2) . . . . ?
C21 C16 C17 C18 0.85(19) . . . . ?
C22 P1 C1 C2 -177.20(11) . . . . ?
C22 P1 C16 C17 84.82(12) . . . . ?
C22 P1 C16 C21 -94.72(11) . . . . ?
C22 C23 C24 C25 0.4(3) . . . . ?
C23 C22 C27 C26 -1.1(2) . . . . ?
C23 C24 C25 C26 -0.4(3) . . . . ?
C24 C25 C26 C27 -0.3(2) . . . . ?
C25 C26 C27 C22 1.1(2) . . . . ?
C27 C22 C23 C24 0.4(2) . . . . ?
